data_7007424
loop_
_publ_author_name
'Frech, C. M.'
'Blacque, O.'
'Schmalle, H. W.'
'Berke, H.'

_publ_section_title
;
 Ligand controlled dioxygen oxidation of rhenium nitrosyl complexes.
;
_journal_issue 38
_journal_name_full 'Dalton transactions (Cambridge, England : 2003)'
_journal_page_first 4590
_journal_page_last 4598
_journal_paper_doi 10.1039/b604858g
_journal_year 2006
_chemical_formula_sum 'C57 H60 B F24 N2 O2 P2 Re'
_chemical_formula_weight 1520.02
_chemical_name_common
;
Dinitrosyl-trans-bis(triisopropylphosphine)benzylidene-
rhenium(-I) tetrakis(3,5-bis(trifluoromethyl)phenyl)-borate
;
_chemical_name_systematic
;
Dinitrosyl-trans-bis(triisopropylphosphine)benzylidene-rhenium(-I)
tetrakis(3,5-bis(trifluoromethyl)phenyl)-borate
;
_space_group_IT_number 2
_symmetry_cell_setting triclinic
_symmetry_space_group_name_Hall '-P 1'
_symmetry_space_group_name_H-M 'P -1'
_atom_sites_solution_hydrogens geom
_atom_sites_solution_primary direct
_atom_sites_solution_secondary difmap
_audit_creation_method SHELXL-97
_cell_angle_alpha 91.674(9)
_cell_angle_beta 100.282(9)
_cell_angle_gamma 95.462(8)
_cell_formula_units_Z 2
_cell_length_a 9.8544(7)
_cell_length_b 17.4738(12)
_cell_length_c 18.3549(14)
_cell_measurement_reflns_used 9997
_cell_measurement_temperature 123(2)
_cell_measurement_theta_max 30.25
_cell_measurement_theta_min 2.8
_cell_volume 3092.3(4)
_computing_cell_refinement 'Stoe IPDS software'
_computing_data_collection 'Stoe IPDS software'
_computing_data_reduction 'XRED (Stoe & Cie, 1999)'
_computing_molecular_graphics 'PLATON, PLUTON (Spek, 1990, 1991)'
_computing_publication_material 'SHELXL-97 (Sheldrick, 1997)'
_computing_structure_refinement 'SHELXL-97 (Sheldrick, 1997)'
_computing_structure_solution 'SHELXS-97 (Sheldrick, 1990)'
_diffrn_ambient_temperature 123(2)
_diffrn_measured_fraction_theta_full 0.910
_diffrn_measured_fraction_theta_max 0.910
_diffrn_measurement_device_type 'Stoe IPDS diffractometer'
_diffrn_measurement_method '\f rotation scan'
_diffrn_radiation_monochromator graphite
_diffrn_radiation_source 'fine-focus sealed tube'
_diffrn_radiation_type MoK\a
_diffrn_radiation_wavelength 0.71073
_diffrn_reflns_av_R_equivalents 0.0337
_diffrn_reflns_av_sigmaI/netI 0.0448
_diffrn_reflns_limit_h_max 13
_diffrn_reflns_limit_h_min -13
_diffrn_reflns_limit_k_max 24
_diffrn_reflns_limit_k_min -24
_diffrn_reflns_limit_l_max 25
_diffrn_reflns_limit_l_min 0
_diffrn_reflns_number 43789
_diffrn_reflns_theta_full 30.27
_diffrn_reflns_theta_max 30.27
_diffrn_reflns_theta_min 2.80
_diffrn_standards_decay_% 0
_diffrn_standards_interval_count ' image'
_diffrn_standards_interval_time 4.0
_diffrn_standards_number '50 to 200'
_exptl_absorpt_coefficient_mu 2.132
_exptl_absorpt_correction_T_max 0.7267
_exptl_absorpt_correction_T_min 0.5867
_exptl_absorpt_correction_type numerical
_exptl_absorpt_process_details 'Coppens et al. 1965'
_exptl_crystal_colour red
_exptl_crystal_density_diffrn 1.632
_exptl_crystal_density_method 'not measured'
_exptl_crystal_description block
_exptl_crystal_F_000 1516
_exptl_crystal_size_max 0.28
_exptl_crystal_size_mid 0.20
_exptl_crystal_size_min 0.16
_refine_diff_density_max 2.632
_refine_diff_density_min -2.866
_refine_diff_density_rms 0.145
_refine_ls_extinction_method none
_refine_ls_goodness_of_fit_ref 1.081
_refine_ls_hydrogen_treatment constr
_refine_ls_matrix_type full
_refine_ls_number_parameters 815
_refine_ls_number_reflns 16823
_refine_ls_number_restraints 0
_refine_ls_restrained_S_all 1.081
_refine_ls_R_factor_all 0.0433
_refine_ls_R_factor_gt 0.0313
_refine_ls_shift/su_max 0.002
_refine_ls_shift/su_mean 0.000
_refine_ls_structure_factor_coef Fsqd
_refine_ls_weighting_details 'w=1/[\s^2^(Fo^2^)+(0.0500P)^2^] where P=(Fo^2^+2Fc^2^)/3'
_refine_ls_weighting_scheme calc
_refine_ls_wR_factor_gt 0.0780
_refine_ls_wR_factor_ref 0.0873
_reflns_number_gt 13940
_reflns_number_total 16823
_reflns_threshold_expression >2sigma(I)
_cod_data_source_file b604858g.txt
_cod_data_source_block of2b
_cod_database_code 7007424

loop_
_symmetry_equiv_pos_as_xyz
'x, y, z'
'-x, -y, -z'

loop_
_atom_site_label
_atom_site_type_symbol
_atom_site_fract_x
_atom_site_fract_y
_atom_site_fract_z
_atom_site_U_iso_or_equiv
_atom_site_adp_type
_atom_site_occupancy
_atom_site_calc_flag
_atom_site_refinement_flags
_atom_site_disorder_assembly
_atom_site_disorder_group
Re1 Re 0.553603(14) 0.780749(7) 0.680034(6) 0.01394(4) Uani 1 d . . .
P1 P 0.38401(9) 0.75462(5) 0.56310(4) 0.01701(16) Uani 1 d . . .
P2 P 0.73147(9) 0.84202(5) 0.78359(4) 0.01675(15) Uani 1 d . . .
N1 N 0.4239(3) 0.83501(15) 0.71300(14) 0.0157(5) Uani 1 d . . .
O1 O 0.3384(3) 0.87019(16) 0.73090(15) 0.0315(6) Uani 1 d . . .
N2 N 0.6840(3) 0.76988(18) 0.62119(15) 0.0242(6) Uani 1 d . . .
O2 O 0.7597(3) 0.7613(2) 0.57975(16) 0.0430(8) Uani 1 d . . .
C1 C 0.5360(3) 0.67884(17) 0.72091(16) 0.0169(6) Uani 1 d . . .
H1 H 0.6025 0.6474 0.7081 0.020 Uiso 1 calc R . .
C2 C 0.4473(4) 0.63909(19) 0.76576(17) 0.0211(7) Uani 1 d . . .
C3 C 0.3532(4) 0.6749(2) 0.80060(19) 0.0266(7) Uani 1 d . . .
H3 H 0.3502 0.7290 0.7983 0.032 Uiso 1 calc R . .
C4 C 0.2644(5) 0.6324(3) 0.8385(2) 0.0338(9) Uani 1 d . . .
H4 H 0.2016 0.6574 0.8623 0.041 Uiso 1 calc R . .
C5 C 0.2672(4) 0.5532(3) 0.8416(2) 0.0361(10) Uani 1 d . . .
H5 H 0.2051 0.5241 0.8667 0.043 Uiso 1 calc R . .
C6 C 0.3601(5) 0.5168(2) 0.8083(2) 0.0353(10) Uani 1 d . . .
H6 H 0.3618 0.4626 0.8106 0.042 Uiso 1 calc R . .
C7 C 0.4511(4) 0.5593(2) 0.77148(19) 0.0258(7) Uani 1 d . . .
H7 H 0.5166 0.5341 0.7499 0.031 Uiso 1 calc R . .
C8 C 0.2040(4) 0.7316(2) 0.57870(19) 0.0236(7) Uani 1 d . . .
H8 H 0.1931 0.7669 0.6207 0.028 Uiso 1 calc R . .
C9 C 0.1807(4) 0.6492(2) 0.6049(2) 0.0288(8) Uani 1 d . . .
H9A H 0.0917 0.6424 0.6219 0.043 Uiso 1 calc R . .
H9B H 0.2557 0.6407 0.6458 0.043 Uiso 1 calc R . .
H9C H 0.1798 0.6121 0.5637 0.043 Uiso 1 calc R . .
C10 C 0.0890(4) 0.7453(3) 0.5140(2) 0.0372(10) Uani 1 d . . .
H10A H 0.0871 0.7072 0.4735 0.056 Uiso 1 calc R . .
H10B H 0.1067 0.7971 0.4965 0.056 Uiso 1 calc R . .
H10C H -0.0005 0.7404 0.5306 0.056 Uiso 1 calc R . .
C11 C 0.3803(4) 0.8429(2) 0.50988(19) 0.0302(9) Uani 1 d . . .
H11 H 0.3149 0.8304 0.4618 0.036 Uiso 1 calc R . .
C12 C 0.5225(5) 0.8709(2) 0.4917(2) 0.0400(11) Uani 1 d . . .
H12A H 0.5136 0.9154 0.4606 0.060 Uiso 1 calc R . .
H12B H 0.5566 0.8294 0.4652 0.060 Uiso 1 calc R . .
H12C H 0.5880 0.8857 0.5379 0.060 Uiso 1 calc R . .
C13 C 0.3253(5) 0.9080(2) 0.5506(2) 0.0379(10) Uani 1 d . . .
H13A H 0.3936 0.9263 0.5947 0.057 Uiso 1 calc R . .
H13B H 0.2381 0.8888 0.5655 0.057 Uiso 1 calc R . .
H13C H 0.3092 0.9506 0.5175 0.057 Uiso 1 calc R . .
C14 C 0.4324(4) 0.6815(2) 0.50020(17) 0.0243(7) Uani 1 d . . .
H14 H 0.5129 0.7067 0.4805 0.029 Uiso 1 calc R . .
C15 C 0.3188(5) 0.6582(3) 0.4321(2) 0.0377(10) Uani 1 d . . .
H15A H 0.3584 0.6309 0.3948 0.057 Uiso 1 calc R . .
H15B H 0.2811 0.7043 0.4112 0.057 Uiso 1 calc R . .
H15C H 0.2443 0.6243 0.4470 0.057 Uiso 1 calc R . .
C16 C 0.4834(5) 0.6104(2) 0.5381(2) 0.0314(9) Uani 1 d . . .
H16A H 0.4107 0.5854 0.5621 0.047 Uiso 1 calc R . .
H16B H 0.5665 0.6257 0.5756 0.047 Uiso 1 calc R . .
H16C H 0.5058 0.5744 0.5012 0.047 Uiso 1 calc R . .
C17 C 0.6968(4) 0.8050(2) 0.87318(18) 0.0266(8) Uani 1 d . . .
H17 H 0.6656 0.7489 0.8633 0.032 Uiso 1 calc R . .
C18 C 0.5774(5) 0.8407(3) 0.8985(2) 0.0367(9) Uani 1 d . . .
H18A H 0.5484 0.8115 0.9389 0.055 Uiso 1 calc R . .
H18B H 0.4994 0.8393 0.8569 0.055 Uiso 1 calc R . .
H18C H 0.6074 0.8942 0.9160 0.055 Uiso 1 calc R . .
C19 C 0.8221(5) 0.8103(3) 0.9370(2) 0.0371(10) Uani 1 d . . .
H19A H 0.8554 0.8644 0.9499 0.056 Uiso 1 calc R . .
H19B H 0.8963 0.7838 0.9215 0.056 Uiso 1 calc R . .
H19C H 0.7945 0.7859 0.9803 0.056 Uiso 1 calc R . .
C20 C 0.7258(4) 0.94722(19) 0.7881(2) 0.0265(7) Uani 1 d . . .
H20 H 0.6406 0.9563 0.8083 0.032 Uiso 1 calc R . .
C21 C 0.7089(5) 0.9824(2) 0.7122(2) 0.0394(10) Uani 1 d . . .
H21A H 0.7009 1.0376 0.7180 0.059 Uiso 1 calc R . .
H21B H 0.6251 0.9574 0.6802 0.059 Uiso 1 calc R . .
H21C H 0.7899 0.9747 0.6897 0.059 Uiso 1 calc R . .
C22 C 0.8481(5) 0.9901(2) 0.8424(3) 0.0425(11) Uani 1 d . . .
H22A H 0.9354 0.9798 0.8273 0.064 Uiso 1 calc R . .
H22B H 0.8473 0.9724 0.8925 0.064 Uiso 1 calc R . .
H22C H 0.8397 1.0455 0.8420 0.064 Uiso 1 calc R . .
C23 C 0.9110(4) 0.8230(2) 0.7796(2) 0.0278(8) Uani 1 d . . .
H23 H 0.9692 0.8426 0.8281 0.033 Uiso 1 calc R . .
C24 C 0.9732(4) 0.8641(3) 0.7190(3) 0.0387(10) Uani 1 d . . .
H24A H 1.0664 0.8490 0.7190 0.058 Uiso 1 calc R . .
H24B H 0.9786 0.9199 0.7285 0.058 Uiso 1 calc R . .
H24C H 0.9144 0.8499 0.6707 0.058 Uiso 1 calc R . .
C25 C 0.9215(5) 0.7363(2) 0.7737(3) 0.0389(10) Uani 1 d . . .
H25A H 0.8736 0.7156 0.7247 0.058 Uiso 1 calc R . .
H25B H 0.8783 0.7111 0.8120 0.058 Uiso 1 calc R . .
H25C H 1.0193 0.7268 0.7806 0.058 Uiso 1 calc R . .
B1 B 0.9449(4) -0.27239(19) 0.18689(17) 0.0139(6) Uani 1 d . . .
C26 C 0.9513(3) -0.33640(16) 0.25085(15) 0.0137(5) Uani 1 d . . .
C27 C 0.8595(3) -0.34014(17) 0.30121(16) 0.0168(6) Uani 1 d . . .
H27 H 0.7942 -0.3033 0.2997 0.020 Uiso 1 calc R . .
C28 C 0.8619(4) -0.39672(18) 0.35368(16) 0.0188(6) Uani 1 d . . .
C281 C 0.7598(4) -0.3975(2) 0.40537(19) 0.0270(8) Uani 1 d . . .
F281 F 0.7411(3) -0.32790(14) 0.42959(15) 0.0465(7) Uani 1 d . . .
F282 F 0.6352(3) -0.4299(2) 0.37447(17) 0.0660(11) Uani 1 d . . .
F283 F 0.7990(4) -0.4361(2) 0.46600(16) 0.0698(11) Uani 1 d . . .
C29 C 0.9532(4) -0.45182(17) 0.35712(16) 0.0188(6) Uani 1 d . . .
H29 H 0.9552 -0.4898 0.3932 0.023 Uiso 1 calc R . .
C30 C 1.0427(4) -0.45044(17) 0.30651(16) 0.0172(6) Uani 1 d . . .
C301 C 1.1381(4) -0.51157(19) 0.3062(2) 0.0263(7) Uani 1 d . . .
F301 F 1.2589(3) -0.48633(14) 0.28856(16) 0.0440(6) Uani 1 d . . .
F302 F 1.1662(4) -0.54417(19) 0.37097(16) 0.0630(10) Uani 1 d . . .
F303 F 1.0845(4) -0.56842(15) 0.25649(19) 0.0604(9) Uani 1 d . . .
C31 C 1.0413(3) -0.39399(16) 0.25451(15) 0.0148(6) Uani 1 d . . .
H31 H 1.1033 -0.3946 0.2204 0.018 Uiso 1 calc R . .
C32 C 0.8419(3) -0.31505(16) 0.11452(15) 0.0139(6) Uani 1 d . . .
C33 C 0.8889(4) -0.35339(17) 0.05703(16) 0.0174(6) Uani 1 d . . .
H33 H 0.9857 -0.3541 0.0589 0.021 Uiso 1 calc R . .
C34 C 0.7961(4) -0.39059(18) -0.00313(17) 0.0207(6) Uani 1 d . . .
C341 C 0.8516(4) -0.4283(2) -0.0648(2) 0.0318(9) Uani 1 d . . .
F341 F 0.9730(3) -0.39385(15) -0.07428(13) 0.0410(6) Uani 1 d . . .
F342 F 0.8689(4) -0.50152(16) -0.0547(2) 0.0640(10) Uani 1 d . . .
F343 F 0.7657(3) -0.4262(3) -0.12958(15) 0.0785(13) Uani 1 d . . .
C35 C 0.6548(4) -0.39369(18) -0.00722(17) 0.0216(7) Uani 1 d . . .
H35 H 0.5927 -0.4189 -0.0483 0.026 Uiso 1 calc R . .
C36 C 0.6055(3) -0.35875(17) 0.05075(17) 0.0178(6) Uani 1 d . . .
C361 C 0.4532(4) -0.3620(2) 0.04900(19) 0.0250(7) Uani 1 d . . .
F361 F 0.3842(2) -0.42536(14) 0.01283(14) 0.0383(6) Uani 1 d . . .
F362 F 0.4203(2) -0.35962(16) 0.11653(13) 0.0381(6) Uani 1 d . . .
F363 F 0.3983(3) -0.30228(14) 0.01388(14) 0.0389(6) Uani 1 d . . .
C37 C 0.6981(3) -0.31972(17) 0.10975(16) 0.0160(6) Uani 1 d . . .
H37 H 0.6619 -0.2954 0.1481 0.019 Uiso 1 calc R . .
C38 C 1.0983(3) -0.24359(16) 0.16926(15) 0.0131(5) Uani 1 d . . .
C39 C 1.1127(3) -0.21111(17) 0.10205(16) 0.0158(6) Uani 1 d . . .
H39 H 1.0331 -0.2114 0.0642 0.019 Uiso 1 calc R . .
C40 C 1.2396(3) -0.17837(17) 0.08867(16) 0.0163(6) Uani 1 d . . .
C401 C 1.2434(4) -0.1440(2) 0.01484(18) 0.0227(7) Uani 1 d . . .
F401 F 1.2039(3) -0.19609(14) -0.04194(11) 0.0375(6) Uani 1 d . . .
F402 F 1.1541(3) -0.09028(14) 0.00123(12) 0.0380(6) Uani 1 d . . .
F403 F 1.3682(3) -0.11206(17) 0.00877(13) 0.0443(7) Uani 1 d . . .
C41 C 1.3580(3) -0.17559(19) 0.14219(17) 0.0198(6) Uani 1 d . . .
H41 H 1.4447 -0.1532 0.1331 0.024 Uiso 1 calc R . .
C42 C 1.3461(3) -0.20669(19) 0.21003(16) 0.0194(6) Uani 1 d . . .
C421 C 1.4707(4) -0.2025(3) 0.26995(19) 0.0326(9) Uani 1 d . . .
F421 F 1.5835(3) -0.2145(3) 0.24810(17) 0.0813(13) Uani 1 d . . .
F422 F 1.4545(5) -0.2367(3) 0.3301(2) 0.0552(9) Uani 0.672(4) d P A 1
F423 F 1.5153(5) -0.1262(3) 0.2954(2) 0.0552(9) Uani 0.672(4) d P A 1
F424 F 1.4926(9) -0.2865(6) 0.2839(5) 0.0552(9) Uani 0.328(4) d P A 2
F425 F 1.4443(10) -0.1902(7) 0.3344(5) 0.0552(9) Uani 0.328(4) d P A 2
C43 C 1.2191(3) -0.23952(18) 0.22307(16) 0.0164(6) Uani 1 d . . .
H43 H 1.2141 -0.2599 0.2701 0.020 Uiso 1 calc R . .
C44 C 0.8914(3) -0.19227(16) 0.21424(15) 0.0136(6) Uani 1 d . . .
C45 C 0.8185(3) -0.14451(16) 0.16514(15) 0.0141(6) Uani 1 d . . .
H45 H 0.7932 -0.1606 0.1142 0.017 Uiso 1 calc R . .
C46 C 0.7817(3) -0.07353(16) 0.18863(15) 0.0139(5) Uani 1 d . . .
C461 C 0.7038(4) -0.02324(18) 0.13532(18) 0.0214(7) Uani 1 d . . .
F461 F 0.7676(2) 0.04868(11) 0.13929(11) 0.0271(5) Uani 1 d . . .
F462 F 0.5766(3) -0.01466(14) 0.14992(15) 0.0387(6) Uani 1 d . . .
F463 F 0.6859(3) -0.04903(13) 0.06534(11) 0.0413(7) Uani 1 d . . .
C47 C 0.8176(4) -0.04773(17) 0.26227(16) 0.0176(6) Uani 1 d . . .
H47 H 0.7911 -0.0002 0.2786 0.021 Uiso 1 calc R . .
C48 C 0.8932(4) -0.09316(17) 0.31119(16) 0.0184(6) Uani 1 d . . .
C481 C 0.9359(5) -0.0672(2) 0.39161(18) 0.0289(8) Uani 1 d . . .
F481 F 1.0678(3) -0.07828(18) 0.41820(14) 0.0571(8) Uani 1 d . . .
F482 F 0.9317(4) 0.00731(16) 0.40362(14) 0.0690(11) Uani 1 d . . .
F483 F 0.8639(4) -0.1051(2) 0.43459(15) 0.0839(14) Uani 1 d . . .
C49 C 0.9307(3) -0.16349(17) 0.28782(15) 0.0149(6) Uani 1 d . . .
H49 H 0.9845 -0.1927 0.3228 0.018 Uiso 1 calc R . .

loop_
_atom_site_aniso_label
_atom_site_aniso_U_11
_atom_site_aniso_U_22
_atom_site_aniso_U_33
_atom_site_aniso_U_23
_atom_site_aniso_U_13
_atom_site_aniso_U_12
Re1 0.01308(6) 0.01502(5) 0.01299(5) -0.00054(3) 0.00142(4) -0.00003(4)
P1 0.0185(4) 0.0164(3) 0.0138(3) 0.0009(3) -0.0007(3) -0.0039(3)
P2 0.0155(4) 0.0151(3) 0.0181(3) -0.0034(3) -0.0016(3) 0.0031(3)
N1 0.0076(12) 0.0208(12) 0.0185(11) -0.0063(9) -0.0008(9) 0.0092(10)
O1 0.0293(16) 0.0332(14) 0.0314(13) -0.0050(11) 0.0005(11) 0.0113(12)
N2 0.0188(15) 0.0334(15) 0.0201(13) -0.0065(11) 0.0076(11) -0.0049(13)
O2 0.0288(16) 0.068(2) 0.0331(15) -0.0137(14) 0.0159(12) -0.0060(15)
C1 0.0163(16) 0.0170(13) 0.0167(13) 0.0006(10) 0.0018(11) 0.0011(12)
C2 0.0219(18) 0.0217(15) 0.0180(14) 0.0025(11) -0.0001(12) -0.0003(13)
C3 0.028(2) 0.0291(17) 0.0234(16) 0.0059(13) 0.0054(13) 0.0013(15)
C4 0.032(2) 0.045(2) 0.0256(17) 0.0085(15) 0.0100(15) 0.0006(18)
C5 0.031(2) 0.046(2) 0.0275(18) 0.0137(16) 0.0010(15) -0.0117(19)
C6 0.044(3) 0.0263(17) 0.0301(18) 0.0110(14) -0.0012(16) -0.0109(18)
C7 0.027(2) 0.0231(16) 0.0254(16) 0.0037(12) 0.0008(13) 0.0010(15)
C8 0.0145(17) 0.0280(17) 0.0257(16) -0.0010(13) -0.0002(12) -0.0025(14)
C9 0.0185(18) 0.0336(18) 0.0318(18) 0.0042(14) 0.0037(13) -0.0096(15)
C10 0.020(2) 0.039(2) 0.047(2) 0.0064(18) -0.0072(16) 0.0003(18)
C11 0.038(2) 0.0246(16) 0.0216(15) 0.0083(13) -0.0079(14) -0.0061(16)
C12 0.057(3) 0.033(2) 0.0259(18) 0.0076(15) 0.0064(17) -0.017(2)
C13 0.042(3) 0.0214(17) 0.044(2) 0.0085(15) -0.0101(18) 0.0022(17)
C14 0.0281(19) 0.0257(16) 0.0175(14) -0.0043(12) 0.0062(12) -0.0081(14)
C15 0.042(2) 0.047(2) 0.0201(16) -0.0102(15) 0.0042(15) -0.012(2)
C16 0.041(2) 0.0261(17) 0.0288(17) -0.0070(14) 0.0129(16) 0.0011(16)
C17 0.032(2) 0.0291(17) 0.0158(14) 0.0014(12) -0.0049(13) 0.0031(15)
C18 0.037(2) 0.055(3) 0.0177(16) 0.0008(16) 0.0038(15) 0.005(2)
C19 0.041(3) 0.043(2) 0.0220(17) -0.0033(15) -0.0099(15) 0.010(2)
C20 0.027(2) 0.0173(14) 0.0351(18) -0.0075(13) 0.0034(14) 0.0061(14)
C21 0.050(3) 0.0201(17) 0.046(2) 0.0054(16) 0.004(2) 0.0018(18)
C22 0.042(3) 0.0245(18) 0.054(3) -0.0193(17) -0.007(2) 0.0012(18)
C23 0.0146(18) 0.0273(17) 0.039(2) -0.0096(14) -0.0010(14) 0.0036(15)
C24 0.019(2) 0.038(2) 0.057(3) -0.0149(19) 0.0105(17) -0.0084(17)
C25 0.035(3) 0.0309(19) 0.049(2) -0.0083(17) -0.0015(18) 0.0123(18)
B1 0.0157(17) 0.0149(14) 0.0102(13) 0.0009(10) 0.0012(11) -0.0007(13)
C26 0.0138(14) 0.0144(12) 0.0117(11) 0.0005(9) 0.0006(10) -0.0009(11)
C27 0.0202(16) 0.0159(13) 0.0141(12) 0.0012(10) 0.0049(11) -0.0018(12)
C28 0.0238(17) 0.0183(13) 0.0143(13) 0.0008(10) 0.0065(11) -0.0043(13)
C281 0.033(2) 0.0262(16) 0.0241(16) 0.0036(13) 0.0148(14) -0.0024(15)
F281 0.0619(19) 0.0359(13) 0.0514(15) -0.0082(11) 0.0418(14) -0.0025(13)
F282 0.0441(17) 0.096(2) 0.0565(17) -0.0317(17) 0.0329(14) -0.0364(17)
F283 0.086(3) 0.099(3) 0.0468(16) 0.0483(17) 0.0486(17) 0.046(2)
C29 0.0269(18) 0.0138(13) 0.0161(13) 0.0037(10) 0.0054(12) -0.0005(12)
C30 0.0206(17) 0.0135(13) 0.0166(13) 0.0010(10) 0.0008(11) 0.0014(12)
C301 0.035(2) 0.0180(14) 0.0281(17) 0.0059(12) 0.0084(15) 0.0079(15)
F301 0.0382(16) 0.0323(12) 0.0695(18) 0.0111(12) 0.0228(13) 0.0176(12)
F302 0.085(3) 0.073(2) 0.0488(16) 0.0408(15) 0.0291(16) 0.0574(19)
F303 0.069(2) 0.0248(12) 0.083(2) -0.0242(13) 0.0017(17) 0.0144(13)
C31 0.0183(16) 0.0136(12) 0.0127(12) -0.0006(9) 0.0035(10) 0.0009(11)
C32 0.0164(15) 0.0122(12) 0.0132(12) 0.0022(9) 0.0025(10) 0.0021(11)
C33 0.0168(16) 0.0183(13) 0.0172(13) -0.0007(10) 0.0026(11) 0.0034(12)
C34 0.0252(18) 0.0196(14) 0.0164(13) -0.0033(11) 0.0025(12) 0.0014(13)
C341 0.028(2) 0.037(2) 0.0277(17) -0.0131(15) 0.0051(15) -0.0008(17)
F341 0.0387(15) 0.0515(15) 0.0350(12) -0.0145(11) 0.0220(11) -0.0080(12)
F342 0.074(2) 0.0324(13) 0.098(2) -0.0243(15) 0.054(2) -0.0014(14)
F343 0.0456(19) 0.161(4) 0.0262(13) -0.0395(18) -0.0025(12) 0.026(2)
C35 0.0262(18) 0.0185(14) 0.0177(14) -0.0037(11) 0.0000(12) -0.0009(13)
C36 0.0183(16) 0.0137(12) 0.0197(14) 0.0005(10) -0.0002(11) -0.0002(12)
C361 0.0203(18) 0.0259(16) 0.0260(16) -0.0053(13) 0.0001(13) -0.0023(14)
F361 0.0212(12) 0.0361(12) 0.0522(14) -0.0176(11) 0.0019(10) -0.0099(10)
F362 0.0211(12) 0.0590(16) 0.0337(12) -0.0053(11) 0.0098(9) -0.0052(11)
F363 0.0266(13) 0.0399(13) 0.0502(14) 0.0041(11) 0.0010(10) 0.0138(11)
C37 0.0167(16) 0.0134(12) 0.0176(13) 0.0000(10) 0.0032(11) 0.0002(12)
C38 0.0152(15) 0.0134(12) 0.0113(12) 0.0011(9) 0.0038(10) 0.0026(11)
C39 0.0161(15) 0.0177(13) 0.0132(12) 0.0027(10) 0.0018(10) 0.0012(12)
C40 0.0202(16) 0.0177(13) 0.0129(12) 0.0037(10) 0.0069(11) 0.0027(12)
C401 0.0236(18) 0.0285(16) 0.0197(14) 0.0107(12) 0.0099(12) 0.0067(14)
F401 0.0586(17) 0.0408(13) 0.0143(9) 0.0049(8) 0.0082(10) 0.0075(12)
F402 0.0522(17) 0.0415(13) 0.0305(11) 0.0224(10) 0.0212(11) 0.0251(12)
F403 0.0320(14) 0.0700(18) 0.0305(12) 0.0253(12) 0.0095(10) -0.0108(13)
C41 0.0161(16) 0.0258(15) 0.0187(14) 0.0038(11) 0.0071(11) 0.0004(13)
C42 0.0163(16) 0.0283(16) 0.0133(13) 0.0045(11) 0.0031(11) -0.0004(13)
C421 0.0173(18) 0.062(3) 0.0180(15) 0.0083(15) 0.0035(12) -0.0018(18)
F421 0.0228(15) 0.177(4) 0.0440(17) -0.006(2) -0.0007(12) 0.025(2)
F422 0.0383(15) 0.072(2) 0.0423(14) 0.0085(14) -0.0211(11) -0.0085(17)
F423 0.0383(15) 0.072(2) 0.0423(14) 0.0085(14) -0.0211(11) -0.0085(17)
F424 0.0383(15) 0.072(2) 0.0423(14) 0.0085(14) -0.0211(11) -0.0085(17)
F425 0.0383(15) 0.072(2) 0.0423(14) 0.0085(14) -0.0211(11) -0.0085(17)
C43 0.0134(15) 0.0227(14) 0.0136(12) 0.0045(10) 0.0037(10) 0.0014(12)
C44 0.0143(15) 0.0128(12) 0.0132(12) 0.0019(9) 0.0028(10) -0.0025(11)
C45 0.0135(15) 0.0146(12) 0.0137(12) 0.0026(10) 0.0022(10) -0.0011(11)
C46 0.0126(14) 0.0136(12) 0.0149(12) 0.0035(10) 0.0013(10) -0.0005(11)
C461 0.0259(19) 0.0150(13) 0.0206(14) 0.0032(11) -0.0030(12) 0.0009(13)
F461 0.0393(13) 0.0139(8) 0.0257(10) 0.0085(7) 0.0009(9) -0.0015(9)
F462 0.0247(13) 0.0353(12) 0.0561(15) 0.0171(11) 0.0014(10) 0.0103(11)
F463 0.074(2) 0.0267(11) 0.0176(10) -0.0004(8) -0.0149(10) 0.0183(12)
C47 0.0228(17) 0.0132(12) 0.0163(13) -0.0005(10) 0.0027(11) 0.0009(12)
C48 0.0259(18) 0.0164(13) 0.0119(12) -0.0007(10) 0.0014(11) 0.0009(13)
C481 0.042(2) 0.0252(16) 0.0173(15) -0.0029(12) -0.0013(14) 0.0088(16)
F481 0.061(2) 0.0683(19) 0.0318(13) -0.0180(12) -0.0239(12) 0.0208(16)
F482 0.132(3) 0.0383(14) 0.0290(13) -0.0178(11) -0.0213(16) 0.0414(17)
F483 0.106(3) 0.117(3) 0.0214(13) -0.0095(15) 0.0249(16) -0.044(3)
C49 0.0116(15) 0.0178(13) 0.0142(12) 0.0029(10) -0.0017(10) 0.0024(11)

loop_
_atom_type_symbol
_atom_type_description
_atom_type_scat_dispersion_real
_atom_type_scat_dispersion_imag
_atom_type_scat_source
C C 0.0033 0.0016 'International Tables Vol C Tables 4.2.6.8 and 6.1.1.4'
H H 0.0000 0.0000 'International Tables Vol C Tables 4.2.6.8 and 6.1.1.4'
B B 0.0013 0.0007 'International Tables Vol C Tables 4.2.6.8 and 6.1.1.4'
F F 0.0171 0.0103 'International Tables Vol C Tables 4.2.6.8 and 6.1.1.4'
N N 0.0061 0.0033 'International Tables Vol C Tables 4.2.6.8 and 6.1.1.4'
O O 0.0106 0.0060 'International Tables Vol C Tables 4.2.6.8 and 6.1.1.4'
P P 0.1023 0.0942 'International Tables Vol C Tables 4.2.6.8 and 6.1.1.4'
Re Re -1.0185 7.2310 'International Tables Vol C Tables 4.2.6.8 and 6.1.1.4'

loop_
_geom_angle_atom_site_label_1
_geom_angle_atom_site_label_2
_geom_angle_atom_site_label_3
_geom_angle
_geom_angle_site_symmetry_1
_geom_angle_site_symmetry_3
_geom_angle_publ_flag
N1 Re1 N2 151.45(14) . . yes
N1 Re1 C1 106.37(13) . . yes
N2 Re1 C1 101.83(14) . . yes
N1 Re1 P1 86.74(8) . . yes
N2 Re1 P1 84.62(9) . . yes
C1 Re1 P1 98.82(9) . . yes
N1 Re1 P2 89.13(8) . . yes
N2 Re1 P2 91.97(9) . . yes
C1 Re1 P2 96.74(9) . . yes
P1 Re1 P2 164.44(3) . . yes
C14 P1 C11 104.27(17) . . yes
C14 P1 C8 111.42(16) . . yes
C11 P1 C8 105.35(19) . . yes
C14 P1 Re1 113.50(13) . . yes
C11 P1 Re1 108.82(11) . . yes
C8 P1 Re1 112.76(11) . . yes
C20 P2 C23 107.96(17) . . yes
C20 P2 C17 107.68(17) . . yes
C23 P2 C17 105.56(19) . . yes
C20 P2 Re1 110.67(13) . . yes
C23 P2 Re1 114.85(12) . . yes
C17 P2 Re1 109.78(12) . . yes
O1 N1 Re1 177.1(2) . . yes
O2 N2 Re1 175.4(3) . . yes
C2 C1 Re1 136.2(3) . . yes
C2 C1 H1 111.9 . . yes
Re1 C1 H1 111.9 . . yes
C3 C2 C7 118.2(3) . . yes
C3 C2 C1 123.8(3) . . yes
C7 C2 C1 118.0(3) . . yes
C4 C3 C2 120.8(4) . . yes
C4 C3 H3 119.6 . . yes
C2 C3 H3 119.6 . . yes
C3 C4 C5 120.0(4) . . yes
C3 C4 H4 120.0 . . yes
C5 C4 H4 120.0 . . yes
C6 C5 C4 120.2(3) . . yes
C6 C5 H5 119.9 . . yes
C4 C5 H5 119.9 . . yes
C5 C6 C7 120.0(4) . . yes
C5 C6 H6 120.0 . . yes
C7 C6 H6 120.0 . . yes
C6 C7 C2 120.8(4) . . yes
C6 C7 H7 119.6 . . yes
C2 C7 H7 119.6 . . yes
C10 C8 C9 110.1(3) . . yes
C10 C8 P1 115.9(3) . . yes
C9 C8 P1 111.7(3) . . yes
C10 C8 H8 106.2 . . yes
C9 C8 H8 106.2 . . yes
P1 C8 H8 106.2 . . yes
C8 C9 H9A 109.5 . . yes
C8 C9 H9B 109.5 . . yes
H9A C9 H9B 109.5 . . yes
C8 C9 H9C 109.5 . . yes
H9A C9 H9C 109.5 . . yes
H9B C9 H9C 109.5 . . yes
C8 C10 H10A 109.5 . . yes
C8 C10 H10B 109.5 . . yes
H10A C10 H10B 109.5 . . yes
C8 C10 H10C 109.5 . . yes
H10A C10 H10C 109.5 . . yes
H10B C10 H10C 109.5 . . yes
C12 C11 C13 109.7(3) . . yes
C12 C11 P1 112.7(3) . . yes
C13 C11 P1 111.4(3) . . yes
C12 C11 H11 107.6 . . yes
C13 C11 H11 107.6 . . yes
P1 C11 H11 107.6 . . yes
C11 C12 H12A 109.5 . . yes
C11 C12 H12B 109.5 . . yes
H12A C12 H12B 109.5 . . yes
C11 C12 H12C 109.5 . . yes
H12A C12 H12C 109.5 . . yes
H12B C12 H12C 109.5 . . yes
C11 C13 H13A 109.5 . . yes
C11 C13 H13B 109.5 . . yes
H13A C13 H13B 109.5 . . yes
C11 C13 H13C 109.5 . . yes
H13A C13 H13C 109.5 . . yes
H13B C13 H13C 109.5 . . yes
C16 C14 C15 110.6(3) . . yes
C16 C14 P1 114.5(2) . . yes
C15 C14 P1 113.4(3) . . yes
C16 C14 H14 105.9 . . yes
C15 C14 H14 105.9 . . yes
P1 C14 H14 105.9 . . yes
C14 C15 H15A 109.5 . . yes
C14 C15 H15B 109.5 . . yes
H15A C15 H15B 109.5 . . yes
C14 C15 H15C 109.5 . . yes
H15A C15 H15C 109.5 . . yes
H15B C15 H15C 109.5 . . yes
C14 C16 H16A 109.5 . . yes
C14 C16 H16B 109.5 . . yes
H16A C16 H16B 109.5 . . yes
C14 C16 H16C 109.5 . . yes
H16A C16 H16C 109.5 . . yes
H16B C16 H16C 109.5 . . yes
C18 C17 C19 109.9(3) . . yes
C18 C17 P2 112.1(3) . . yes
C19 C17 P2 115.9(3) . . yes
C18 C17 H17 106.1 . . yes
C19 C17 H17 106.1 . . yes
P2 C17 H17 106.1 . . yes
C17 C18 H18A 109.5 . . yes
C17 C18 H18B 109.5 . . yes
H18A C18 H18B 109.5 . . yes
C17 C18 H18C 109.5 . . yes
H18A C18 H18C 109.5 . . yes
H18B C18 H18C 109.5 . . yes
C17 C19 H19A 109.5 . . yes
C17 C19 H19B 109.5 . . yes
H19A C19 H19B 109.5 . . yes
C17 C19 H19C 109.5 . . yes
H19A C19 H19C 109.5 . . yes
H19B C19 H19C 109.5 . . yes
C21 C20 C22 111.1(3) . . yes
C21 C20 P2 113.3(3) . . yes
C22 C20 P2 113.4(3) . . yes
C21 C20 H20 106.1 . . yes
C22 C20 H20 106.1 . . yes
P2 C20 H20 106.1 . . yes
C20 C21 H21A 109.5 . . yes
C20 C21 H21B 109.5 . . yes
H21A C21 H21B 109.5 . . yes
C20 C21 H21C 109.5 . . yes
H21A C21 H21C 109.5 . . yes
H21B C21 H21C 109.5 . . yes
C20 C22 H22A 109.5 . . yes
C20 C22 H22B 109.5 . . yes
H22A C22 H22B 109.5 . . yes
C20 C22 H22C 109.5 . . yes
H22A C22 H22C 109.5 . . yes
H22B C22 H22C 109.5 . . yes
C24 C23 C25 111.0(3) . . yes
C24 C23 P2 114.6(3) . . yes
C25 C23 P2 110.4(3) . . yes
C24 C23 H23 106.8 . . yes
C25 C23 H23 106.8 . . yes
P2 C23 H23 106.8 . . yes
C23 C24 H24A 109.5 . . yes
C23 C24 H24B 109.5 . . yes
H24A C24 H24B 109.5 . . yes
C23 C24 H24C 109.5 . . yes
H24A C24 H24C 109.5 . . yes
H24B C24 H24C 109.5 . . yes
C23 C25 H25A 109.5 . . yes
C23 C25 H25B 109.5 . . yes
H25A C25 H25B 109.5 . . yes
C23 C25 H25C 109.5 . . yes
H25A C25 H25C 109.5 . . yes
H25B C25 H25C 109.5 . . yes
C32 B1 C38 112.2(2) . . yes
C32 B1 C44 113.0(3) . . yes
C38 B1 C44 102.7(2) . . yes
C32 B1 C26 104.8(2) . . yes
C38 B1 C26 112.5(3) . . yes
C44 B1 C26 111.9(2) . . yes
C31 C26 C27 116.1(3) . . yes
C31 C26 B1 121.8(3) . . yes
C27 C26 B1 121.9(3) . . yes
C28 C27 C26 121.6(3) . . yes
C28 C27 H27 119.2 . . yes
C26 C27 H27 119.2 . . yes
C29 C28 C27 121.1(3) . . yes
C29 C28 C281 120.2(3) . . yes
C27 C28 C281 118.6(3) . . yes
F281 C281 F282 105.8(4) . . yes
F281 C281 F283 105.7(3) . . yes
F282 C281 F283 106.1(3) . . yes
F281 C281 C28 113.3(3) . . yes
F282 C281 C28 112.8(3) . . yes
F283 C281 C28 112.5(4) . . yes
C28 C29 C30 118.2(3) . . yes
C28 C29 H29 120.9 . . yes
C30 C29 H29 120.9 . . yes
C29 C30 C31 120.8(3) . . yes
C29 C30 C301 119.7(3) . . yes
C31 C30 C301 119.5(3) . . yes
F301 C301 F302 106.8(4) . . yes
F301 C301 F303 105.4(3) . . yes
F302 C301 F303 106.1(3) . . yes
F301 C301 C30 113.1(3) . . yes
F302 C301 C30 113.2(3) . . yes
F303 C301 C30 111.6(3) . . yes
C30 C31 C26 122.0(3) . . yes
C30 C31 H31 119.0 . . yes
C26 C31 H31 119.0 . . yes
C37 C32 C33 116.0(3) . . yes
C37 C32 B1 120.2(3) . . yes
C33 C32 B1 123.6(3) . . yes
C34 C33 C32 121.4(3) . . yes
C34 C33 H33 119.3 . . yes
C32 C33 H33 119.3 . . yes
C35 C34 C33 121.6(3) . . yes
C35 C34 C341 119.0(3) . . yes
C33 C34 C341 119.4(3) . . yes
F342 C341 F341 106.8(4) . . yes
F342 C341 F343 106.3(4) . . yes
F341 C341 F343 106.1(3) . . yes
F342 C341 C34 113.1(3) . . yes
F341 C341 C34 112.8(3) . . yes
F343 C341 C34 111.2(4) . . yes
C34 C35 C36 118.0(3) . . yes
C34 C35 H35 121.0 . . yes
C36 C35 H35 121.0 . . yes
C35 C36 C37 120.3(3) . . yes
C35 C36 C361 119.7(3) . . yes
C37 C36 C361 120.0(3) . . yes
F361 C361 F362 107.2(3) . . yes
F361 C361 F363 105.8(3) . . yes
F362 C361 F363 106.1(3) . . yes
F361 C361 C36 112.4(3) . . yes
F362 C361 C36 113.1(3) . . yes
F363 C361 C36 111.7(3) . . yes
C36 C37 C32 122.5(3) . . yes
C36 C37 H37 118.7 . . yes
C32 C37 H37 118.7 . . yes
C39 C38 C43 115.8(3) . . yes
C39 C38 B1 120.9(3) . . yes
C43 C38 B1 122.6(2) . . yes
C40 C39 C38 122.2(3) . . yes
C40 C39 H39 118.9 . . yes
C38 C39 H39 118.9 . . yes
C41 C40 C39 121.1(3) . . yes
C41 C40 C401 120.9(3) . . yes
C39 C40 C401 118.0(3) . . yes
F403 C401 F401 106.6(3) . . yes
F403 C401 F402 107.9(3) . . yes
F401 C401 F402 104.5(3) . . yes
F403 C401 C40 113.1(3) . . yes
F401 C401 C40 112.5(3) . . yes
F402 C401 C40 111.7(3) . . yes
C40 C41 C42 117.8(3) . . yes
C40 C41 H41 121.1 . . yes
C42 C41 H41 121.1 . . yes
C43 C42 C41 120.9(3) . . yes
C43 C42 C421 119.8(3) . . yes
C41 C42 C421 119.3(3) . . yes
F425 C421 F421 131.5(5) . . yes
F425 C421 F422 37.7(5) . . yes
F421 C421 F422 113.6(4) . . yes
F425 C421 F423 69.3(6) . . yes
F421 C421 F423 94.9(4) . . yes
F422 C421 F423 103.1(4) . . yes
F425 C421 C42 113.5(5) . . yes
F421 C421 C42 114.9(3) . . yes
F422 C421 C42 116.1(3) . . yes
F423 C421 C42 111.3(4) . . yes
F425 C421 F424 92.8(7) . . yes
F421 C421 F424 73.6(5) . . yes
F422 C421 F424 55.2(5) . . yes
F423 C421 F424 144.2(4) . . yes
C42 C421 F424 104.2(4) . . yes
C421 F421 F424 59.9(5) . . yes
C421 F424 F421 46.6(3) . . yes
C42 C43 C38 122.1(3) . . yes
C42 C43 H43 118.9 . . yes
C38 C43 H43 118.9 . . yes
C45 C44 C49 116.0(3) . . yes
C45 C44 B1 122.7(2) . . yes
C49 C44 B1 120.9(3) . . yes
C44 C45 C46 122.1(3) . . yes
C44 C45 H45 119.0 . . yes
C46 C45 H45 119.0 . . yes
C47 C46 C45 120.7(3) . . yes
C47 C46 C461 118.0(3) . . yes
C45 C46 C461 121.3(3) . . yes
F463 C461 F461 107.3(3) . . yes
F463 C461 F462 106.6(3) . . yes
F461 C461 F462 104.8(3) . . yes
F463 C461 C46 113.6(3) . . yes
F461 C461 C46 111.8(3) . . yes
F462 C461 C46 112.2(3) . . yes
C48 C47 C46 118.0(3) . . yes
C48 C47 H47 121.0 . . yes
C46 C47 H47 121.0 . . yes
C47 C48 C49 121.3(3) . . yes
C47 C48 C481 119.9(3) . . yes
C49 C48 C481 118.7(3) . . yes
F483 C481 F482 109.2(4) . . yes
F483 C481 F481 104.8(4) . . yes
F482 C481 F481 104.0(3) . . yes
F483 C481 C48 113.0(3) . . yes
F482 C481 C48 113.2(3) . . yes
F481 C481 C48 112.0(3) . . yes
C48 C49 C44 121.8(3) . . yes
C48 C49 H49 119.1 . . yes
C44 C49 H49 119.1 . . yes

loop_
_geom_bond_atom_site_label_1
_geom_bond_atom_site_label_2
_geom_bond_distance
_geom_bond_site_symmetry_2
_geom_bond_publ_flag
Re1 N1 1.837(3) . yes
Re1 N2 1.840(3) . yes
Re1 C1 1.957(3) . yes
Re1 P1 2.4750(8) . yes
Re1 P2 2.4831(8) . yes
P1 C14 1.849(4) . yes
P1 C11 1.849(3) . yes
P1 C8 1.855(4) . yes
P2 C20 1.844(3) . yes
P2 C23 1.845(4) . yes
P2 C17 1.860(4) . yes
N1 O1 1.175(4) . yes
N2 O2 1.173(4) . yes
C1 C2 1.449(4) . yes
C1 H1 0.9500 . yes
C2 C3 1.399(5) . yes
C2 C7 1.405(5) . yes
C3 C4 1.388(5) . yes
C3 H3 0.9500 . yes
C4 C5 1.389(6) . yes
C4 H4 0.9500 . yes
C5 C6 1.380(7) . yes
C5 H5 0.9500 . yes
C6 C7 1.390(5) . yes
C6 H6 0.9500 . yes
C7 H7 0.9500 . yes
C8 C10 1.530(5) . yes
C8 C9 1.541(5) . yes
C8 H8 1.0000 . yes
C9 H9A 0.9800 . yes
C9 H9B 0.9800 . yes
C9 H9C 0.9800 . yes
C10 H10A 0.9800 . yes
C10 H10B 0.9800 . yes
C10 H10C 0.9800 . yes
C11 C12 1.536(6) . yes
C11 C13 1.537(6) . yes
C11 H11 1.0000 . yes
C12 H12A 0.9800 . yes
C12 H12B 0.9800 . yes
C12 H12C 0.9800 . yes
C13 H13A 0.9800 . yes
C13 H13B 0.9800 . yes
C13 H13C 0.9800 . yes
C14 C16 1.525(6) . yes
C14 C15 1.538(5) . yes
C14 H14 1.0000 . yes
C15 H15A 0.9800 . yes
C15 H15B 0.9800 . yes
C15 H15C 0.9800 . yes
C16 H16A 0.9800 . yes
C16 H16B 0.9800 . yes
C16 H16C 0.9800 . yes
C17 C18 1.519(6) . yes
C17 C19 1.537(5) . yes
C17 H17 1.0000 . yes
C18 H18A 0.9800 . yes
C18 H18B 0.9800 . yes
C18 H18C 0.9800 . yes
C19 H19A 0.9800 . yes
C19 H19B 0.9800 . yes
C19 H19C 0.9800 . yes
C20 C21 1.528(6) . yes
C20 C22 1.537(5) . yes
C20 H20 1.0000 . yes
C21 H21A 0.9800 . yes
C21 H21B 0.9800 . yes
C21 H21C 0.9800 . yes
C22 H22A 0.9800 . yes
C22 H22B 0.9800 . yes
C22 H22C 0.9800 . yes
C23 C24 1.528(6) . yes
C23 C25 1.529(5) . yes
C23 H23 1.0000 . yes
C24 H24A 0.9800 . yes
C24 H24B 0.9800 . yes
C24 H24C 0.9800 . yes
C25 H25A 0.9800 . yes
C25 H25B 0.9800 . yes
C25 H25C 0.9800 . yes
B1 C32 1.633(4) . yes
B1 C38 1.638(4) . yes
B1 C44 1.638(5) . yes
B1 C26 1.642(4) . yes
C26 C31 1.398(5) . yes
C26 C27 1.403(4) . yes
C27 C28 1.399(4) . yes
C27 H27 0.9500 . yes
C28 C29 1.375(5) . yes
C28 C281 1.500(5) . yes
C281 F281 1.323(4) . yes
C281 F282 1.324(5) . yes
C281 F283 1.335(5) . yes
C29 C30 1.389(4) . yes
C29 H29 0.9500 . yes
C30 C31 1.392(4) . yes
C30 C301 1.489(5) . yes
C301 F301 1.328(5) . yes
C301 F302 1.329(4) . yes
C301 F303 1.332(4) . yes
C31 H31 0.9500 . yes
C32 C37 1.398(4) . yes
C32 C33 1.403(4) . yes
C33 C34 1.401(4) . yes
C33 H33 0.9500 . yes
C34 C35 1.376(5) . yes
C34 C341 1.504(5) . yes
C341 F342 1.321(5) . yes
C341 F341 1.329(4) . yes
C341 F343 1.335(5) . yes
C35 C36 1.394(5) . yes
C35 H35 0.9500 . yes
C36 C37 1.398(4) . yes
C36 C361 1.491(5) . yes
C361 F361 1.335(4) . yes
C361 F362 1.337(4) . yes
C361 F363 1.349(5) . yes
C37 H37 0.9500 . yes
C38 C39 1.397(4) . yes
C38 C43 1.399(4) . yes
C39 C40 1.390(4) . yes
C39 H39 0.9500 . yes
C40 C41 1.380(5) . yes
C40 C401 1.503(4) . yes
C401 F403 1.326(4) . yes
C401 F401 1.341(4) . yes
C401 F402 1.345(4) . yes
C41 C42 1.393(4) . yes
C41 H41 0.9500 . yes
C42 C43 1.389(4) . yes
C42 C421 1.490(5) . yes
C421 F425 1.273(11) . yes
C421 F421 1.281(5) . yes
C421 F422 1.298(6) . yes
C421 F423 1.404(6) . yes
C421 F424 1.525(11) . yes
F421 F424 1.692(10) . yes
C43 H43 0.9500 . yes
C44 C45 1.397(4) . yes
C44 C49 1.401(4) . yes
C45 C46 1.402(4) . yes
C45 H45 0.9500 . yes
C46 C47 1.385(4) . yes
C46 C461 1.493(4) . yes
C461 F463 1.324(4) . yes
C461 F461 1.344(3) . yes
C461 F462 1.349(5) . yes
C47 C48 1.381(5) . yes
C47 H47 0.9500 . yes
C48 C49 1.394(4) . yes
C48 C481 1.505(4) . yes
C481 F483 1.306(5) . yes
C481 F482 1.320(4) . yes
C481 F481 1.338(5) . yes
C49 H49 0.9500 . yes

loop_
_geom_torsion_atom_site_label_1
_geom_torsion_atom_site_label_2
_geom_torsion_atom_site_label_3
_geom_torsion_atom_site_label_4
_geom_torsion
_geom_torsion_site_symmetry_1
_geom_torsion_site_symmetry_2
_geom_torsion_site_symmetry_3
_geom_torsion_site_symmetry_4
_geom_torsion_publ_flag
N1 Re1 P1 C14 -169.33(14) . . . . yes
N2 Re1 P1 C14 37.91(15) . . . . yes
C1 Re1 P1 C14 -63.26(15) . . . . yes
P2 Re1 P1 C14 115.82(15) . . . . yes
N1 Re1 P1 C11 75.06(18) . . . . yes
N2 Re1 P1 C11 -77.69(19) . . . . yes
C1 Re1 P1 C11 -178.87(18) . . . . yes
P2 Re1 P1 C11 0.2(2) . . . . yes
N1 Re1 P1 C8 -41.43(16) . . . . yes
N2 Re1 P1 C8 165.81(16) . . . . yes
C1 Re1 P1 C8 64.64(16) . . . . yes
P2 Re1 P1 C8 -116.28(16) . . . . yes
N1 Re1 P2 C20 -49.33(16) . . . . yes
N2 Re1 P2 C20 102.13(17) . . . . yes
C1 Re1 P2 C20 -155.71(17) . . . . yes
P1 Re1 P2 C20 25.20(19) . . . . yes
N1 Re1 P2 C23 -171.88(17) . . . . yes
N2 Re1 P2 C23 -20.42(18) . . . . yes
C1 Re1 P2 C23 81.74(17) . . . . yes
P1 Re1 P2 C23 -97.35(18) . . . . yes
N1 Re1 P2 C17 69.39(16) . . . . yes
N2 Re1 P2 C17 -139.15(17) . . . . yes
C1 Re1 P2 C17 -36.98(17) . . . . yes
P1 Re1 P2 C17 143.92(16) . . . . yes
N2 Re1 N1 O1 48(5) . . . . yes
C1 Re1 N1 O1 -122(5) . . . . yes
P1 Re1 N1 O1 -24(5) . . . . yes
P2 Re1 N1 O1 141(5) . . . . yes
N1 Re1 N2 O2 -81(4) . . . . yes
C1 Re1 N2 O2 90(4) . . . . yes
P1 Re1 N2 O2 -8(4) . . . . yes
P2 Re1 N2 O2 -173(4) . . . . yes
N1 Re1 C1 C2 2.4(3) . . . . yes
N2 Re1 C1 C2 -173.1(3) . . . . yes
P1 Re1 C1 C2 -86.8(3) . . . . yes
P2 Re1 C1 C2 93.5(3) . . . . yes
Re1 C1 C2 C3 -9.0(5) . . . . yes
Re1 C1 C2 C7 167.7(3) . . . . yes
C7 C2 C3 C4 -1.2(5) . . . . yes
C1 C2 C3 C4 175.5(3) . . . . yes
C2 C3 C4 C5 -0.6(6) . . . . yes
C3 C4 C5 C6 1.3(6) . . . . yes
C4 C5 C6 C7 -0.1(6) . . . . yes
C5 C6 C7 C2 -1.8(6) . . . . yes
C3 C2 C7 C6 2.4(5) . . . . yes
C1 C2 C7 C6 -174.4(3) . . . . yes
C14 P1 C8 C10 -73.9(3) . . . . yes
C11 P1 C8 C10 38.6(3) . . . . yes
Re1 P1 C8 C10 157.1(3) . . . . yes
C14 P1 C8 C9 53.2(3) . . . . yes
C11 P1 C8 C9 165.7(2) . . . . yes
Re1 P1 C8 C9 -75.8(2) . . . . yes
C14 P1 C11 C12 -62.7(3) . . . . yes
C8 P1 C11 C12 179.9(3) . . . . yes
Re1 P1 C11 C12 58.8(3) . . . . yes
C14 P1 C11 C13 173.5(3) . . . . yes
C8 P1 C11 C13 56.1(3) . . . . yes
Re1 P1 C11 C13 -65.1(3) . . . . yes
C11 P1 C14 C16 163.1(3) . . . . yes
C8 P1 C14 C16 -83.8(3) . . . . yes
Re1 P1 C14 C16 44.8(3) . . . . yes
C11 P1 C14 C15 -68.8(3) . . . . yes
C8 P1 C14 C15 44.3(3) . . . . yes
Re1 P1 C14 C15 172.9(2) . . . . yes
C20 P2 C17 C18 44.1(3) . . . . yes
C23 P2 C17 C18 159.3(3) . . . . yes
Re1 P2 C17 C18 -76.4(3) . . . . yes
C20 P2 C17 C19 -83.2(3) . . . . yes
C23 P2 C17 C19 32.0(3) . . . . yes
Re1 P2 C17 C19 156.3(3) . . . . yes
C23 P2 C20 C21 83.9(3) . . . . yes
C17 P2 C20 C21 -162.6(3) . . . . yes
Re1 P2 C20 C21 -42.6(3) . . . . yes
C23 P2 C20 C22 -44.0(4) . . . . yes
C17 P2 C20 C22 69.5(3) . . . . yes
Re1 P2 C20 C22 -170.5(3) . . . . yes
C20 P2 C23 C24 -52.3(3) . . . . yes
C17 P2 C23 C24 -167.2(3) . . . . yes
Re1 P2 C23 C24 71.7(3) . . . . yes
C20 P2 C23 C25 -178.5(3) . . . . yes
C17 P2 C23 C25 66.5(3) . . . . yes
Re1 P2 C23 C25 -54.5(3) . . . . yes
C32 B1 C26 C31 83.3(3) . . . . yes
C38 B1 C26 C31 -38.9(4) . . . . yes
C44 B1 C26 C31 -153.9(3) . . . . yes
C32 B1 C26 C27 -91.6(3) . . . . yes
C38 B1 C26 C27 146.2(3) . . . . yes
C44 B1 C26 C27 31.2(4) . . . . yes
C31 C26 C27 C28 2.2(4) . . . . yes
B1 C26 C27 C28 177.4(3) . . . . yes
C26 C27 C28 C29 -1.0(5) . . . . yes
C26 C27 C28 C281 -179.6(3) . . . . yes
C29 C28 C281 F281 141.3(3) . . . . yes
C27 C28 C281 F281 -40.1(5) . . . . yes
C29 C28 C281 F282 -98.5(4) . . . . yes
C27 C28 C281 F282 80.0(4) . . . . yes
C29 C28 C281 F283 21.5(5) . . . . yes
C27 C28 C281 F283 -160.0(3) . . . . yes
C27 C28 C29 C30 -0.7(5) . . . . yes
C281 C28 C29 C30 177.8(3) . . . . yes
C28 C29 C30 C31 1.0(4) . . . . yes
C28 C29 C30 C301 -177.0(3) . . . . yes
C29 C30 C301 F301 -146.1(3) . . . . yes
C31 C30 C301 F301 35.9(4) . . . . yes
C29 C30 C301 F302 -24.4(5) . . . . yes
C31 C30 C301 F302 157.6(3) . . . . yes
C29 C30 C301 F303 95.2(4) . . . . yes
C31 C30 C301 F303 -82.8(4) . . . . yes
C29 C30 C31 C26 0.3(4) . . . . yes
C301 C30 C31 C26 178.3(3) . . . . yes
C27 C26 C31 C30 -1.9(4) . . . . yes
B1 C26 C31 C30 -177.0(3) . . . . yes
C38 B1 C32 C37 -157.9(3) . . . . yes
C44 B1 C32 C37 -42.3(3) . . . . yes
C26 B1 C32 C37 79.8(3) . . . . yes
C38 B1 C32 C33 26.9(4) . . . . yes
C44 B1 C32 C33 142.5(3) . . . . yes
C26 B1 C32 C33 -95.5(3) . . . . yes
C37 C32 C33 C34 3.1(4) . . . . yes
B1 C32 C33 C34 178.6(3) . . . . yes
C32 C33 C34 C35 -2.5(5) . . . . yes
C32 C33 C34 C341 177.7(3) . . . . yes
C35 C34 C341 F342 -88.3(5) . . . . yes
C33 C34 C341 F342 91.5(4) . . . . yes
C35 C34 C341 F341 150.3(3) . . . . yes
C33 C34 C341 F341 -29.8(5) . . . . yes
C35 C34 C341 F343 31.3(5) . . . . yes
C33 C34 C341 F343 -148.9(4) . . . . yes
C33 C34 C35 C36 -0.2(5) . . . . yes
C341 C34 C35 C36 179.6(3) . . . . yes
C34 C35 C36 C37 2.1(5) . . . . yes
C34 C35 C36 C361 -179.0(3) . . . . yes
C35 C36 C361 F361 29.8(4) . . . . yes
C37 C36 C361 F361 -151.3(3) . . . . yes
C35 C36 C361 F362 151.3(3) . . . . yes
C37 C36 C361 F362 -29.7(4) . . . . yes
C35 C36 C361 F363 -89.1(4) . . . . yes
C37 C36 C361 F363 89.9(4) . . . . yes
C35 C36 C37 C32 -1.3(5) . . . . yes
C361 C36 C37 C32 179.7(3) . . . . yes
C33 C32 C37 C36 -1.3(4) . . . . yes
B1 C32 C37 C36 -176.9(3) . . . . yes
C32 B1 C38 C39 40.2(4) . . . . yes
C44 B1 C38 C39 -81.5(3) . . . . yes
C26 B1 C38 C39 158.0(3) . . . . yes
C32 B1 C38 C43 -149.2(3) . . . . yes
C44 B1 C38 C43 89.1(3) . . . . yes
C26 B1 C38 C43 -31.4(4) . . . . yes
C43 C38 C39 C40 1.5(5) . . . . yes
B1 C38 C39 C40 172.7(3) . . . . yes
C38 C39 C40 C41 -0.9(5) . . . . yes
C38 C39 C40 C401 -179.2(3) . . . . yes
C41 C40 C401 F403 -0.5(5) . . . . yes
C39 C40 C401 F403 177.8(3) . . . . yes
C41 C40 C401 F401 120.4(4) . . . . yes
C39 C40 C401 F401 -61.3(4) . . . . yes
C41 C40 C401 F402 -122.4(3) . . . . yes
C39 C40 C401 F402 55.9(4) . . . . yes
C39 C40 C41 C42 0.0(5) . . . . yes
C401 C40 C41 C42 178.3(3) . . . . yes
C40 C41 C42 C43 0.2(5) . . . . yes
C40 C41 C42 C421 -178.1(3) . . . . yes
C43 C42 C421 F425 -35.8(8) . . . . yes
C41 C42 C421 F425 142.4(7) . . . . yes
C43 C42 C421 F421 141.9(4) . . . . yes
C41 C42 C421 F421 -39.9(6) . . . . yes
C43 C42 C421 F422 5.8(6) . . . . yes
C41 C42 C421 F422 -175.9(5) . . . . yes
C43 C42 C421 F423 -111.7(4) . . . . yes
C41 C42 C421 F423 66.5(5) . . . . yes
C43 C42 C421 F424 63.7(6) . . . . yes
C41 C42 C421 F424 -118.1(5) . . . . yes
F425 C421 F421 F424 78.9(9) . . . . yes
F422 C421 F421 F424 38.8(4) . . . . yes
F423 C421 F421 F424 145.4(4) . . . . yes
C42 C421 F421 F424 -98.3(5) . . . . yes
F425 C421 F424 F421 -132.7(5) . . . . yes
F422 C421 F424 F421 -135.6(4) . . . . yes
F423 C421 F424 F421 -75.1(8) . . . . yes
C42 C421 F424 F421 112.2(3) . . . . yes
C41 C42 C43 C38 0.5(5) . . . . yes
C421 C42 C43 C38 178.8(3) . . . . yes
C39 C38 C43 C42 -1.3(5) . . . . yes
B1 C38 C43 C42 -172.3(3) . . . . yes
C32 B1 C44 C45 -32.3(4) . . . . yes
C38 B1 C44 C45 88.9(3) . . . . yes
C26 B1 C44 C45 -150.2(3) . . . . yes
C32 B1 C44 C49 155.3(3) . . . . yes
C38 B1 C44 C49 -83.6(3) . . . . yes
C26 B1 C44 C49 37.3(4) . . . . yes
C49 C44 C45 C46 -2.7(4) . . . . yes
B1 C44 C45 C46 -175.5(3) . . . . yes
C44 C45 C46 C47 0.5(4) . . . . yes
C44 C45 C46 C461 180.0(3) . . . . yes
C47 C46 C461 F463 173.8(3) . . . . yes
C45 C46 C461 F463 -5.7(4) . . . . yes
C47 C46 C461 F461 52.3(4) . . . . yes
C45 C46 C461 F461 -127.3(3) . . . . yes
C47 C46 C461 F462 -65.1(4) . . . . yes
C45 C46 C461 F462 115.3(3) . . . . yes
C45 C46 C47 C48 1.4(4) . . . . yes
C461 C46 C47 C48 -178.1(3) . . . . yes
C46 C47 C48 C49 -1.0(5) . . . . yes
C46 C47 C48 C481 179.4(3) . . . . yes
C47 C48 C481 F483 105.8(4) . . . . yes
C49 C48 C481 F483 -73.9(5) . . . . yes
C47 C48 C481 F482 -18.9(5) . . . . yes
C49 C48 C481 F482 161.4(4) . . . . yes
C47 C48 C481 F481 -136.1(3) . . . . yes
C49 C48 C481 F481 44.2(4) . . . . yes
C47 C48 C49 C44 -1.4(5) . . . . yes
C481 C48 C49 C44 178.3(3) . . . . yes
C45 C44 C49 C48 3.2(4) . . . . yes
B1 C44 C49 C48 176.1(3) . . . . yes
